data_2018596
loop_
_publ_author_name
'Smith, Graham'
'Wermuth, Urs D.'

_publ_section_title
;
 Hydrogen bonding in cyclic imides and amide carboxylic acid derivatives
 from the facile reaction of <i>cis</i>-cyclohexane-1,2-carboxylic
 anhydride with <i>o</i>- and <i>p</i>-anisidine and <i>m</i>- and
 <i>p</i>-aminobenzoic acids
;
_journal_coeditor_code BM3120
_journal_issue 9
_journal_name_full 'Acta Crystallographica Section C'
_journal_page_first o327
_journal_page_last o331
_journal_paper_doi 10.1107/S0108270112030168
_journal_volume 68
_journal_year 2012
_chemical_formula_iupac 'C15 H15 N O4, H2 O'
_chemical_formula_moiety 'C15 H15 N O4, H2 O'
_chemical_formula_sum 'C15 H17 N O5'
_chemical_formula_weight 291.30
_chemical_name_systematic
;
<i>rac</i>-<i>cis</i>-4-(1,3-dioxo-3a,4,5,6,7,7a-hexahydroisoindol-
2-yl)benzoic acid monohydrate
;
_space_group_IT_number 14
_symmetry_cell_setting monoclinic
_symmetry_space_group_name_Hall '-P 2yn'
_symmetry_space_group_name_H-M 'P 1 21/n 1'
_atom_sites_solution_hydrogens geom
_atom_sites_solution_primary direct
_atom_sites_solution_secondary difmap
_audit_creation_method SHELXL-97
_cell_angle_alpha 90.00
_cell_angle_beta 97.982(13)
_cell_angle_gamma 90.00
_cell_formula_units_Z 4
_cell_length_a 13.077(2)
_cell_length_b 6.6713(7)
_cell_length_c 16.432(2)
_cell_measurement_reflns_used 2417
_cell_measurement_temperature 200(2)
_cell_measurement_theta_max 28.74
_cell_measurement_theta_min 3.13
_cell_volume 1419.6(3)
_computing_cell_refinement 'CrysAlis PRO (Oxford Diffraction, 2010)'
_computing_data_collection 'CrysAlis PRO (Oxford Diffraction, 2010)'
_computing_data_reduction 'CrysAlis PRO (Oxford Diffraction, 2010)'
_computing_molecular_graphics 'PLATON (Spek, 2009)'
_computing_publication_material 'PLATON (Spek, 2009)'
_computing_structure_refinement 'SHELXL97 (Sheldrick, 2008) within WinGX (Farrugia, 1999)'
_computing_structure_solution 'SIR92 (Altomare <i>et al.</i>, 1993)'
_diffrn_ambient_temperature 200(2)
_diffrn_detector_area_resol_mean 16.077
_diffrn_measured_fraction_theta_full 0.999
_diffrn_measured_fraction_theta_max 0.999
_diffrn_measurement_device_type 'Oxford Diffraction Gemini-S CCD-detector diffractometer'
_diffrn_measurement_method '\w scans'
_diffrn_radiation_monochromator graphite
_diffrn_radiation_source 'Enhance (Mo) X-ray source'
_diffrn_radiation_type MoK\a
_diffrn_radiation_wavelength 0.71073
_diffrn_reflns_av_R_equivalents 0.0546
_diffrn_reflns_av_sigmaI/netI 0.0810
_diffrn_reflns_limit_h_max 13
_diffrn_reflns_limit_h_min -16
_diffrn_reflns_limit_k_max 8
_diffrn_reflns_limit_k_min -8
_diffrn_reflns_limit_l_max 20
_diffrn_reflns_limit_l_min -14
_diffrn_reflns_number 9649
_diffrn_reflns_theta_full 26.00
_diffrn_reflns_theta_max 26.00
_diffrn_reflns_theta_min 3.15
_diffrn_standards_number 0
_exptl_absorpt_coefficient_mu 0.103
_exptl_absorpt_correction_T_max 0.980
_exptl_absorpt_correction_T_min 0.813
_exptl_absorpt_correction_type multi-scan
_exptl_absorpt_process_details '(CrysAlis PRO; Oxford Diffraction, 2010)'
_exptl_crystal_colour colourless
_exptl_crystal_density_diffrn 1.363
_exptl_crystal_density_method 'not measured'
_exptl_crystal_description prism
_exptl_crystal_F_000 616
_exptl_crystal_size_max 0.30
_exptl_crystal_size_mid 0.10
_exptl_crystal_size_min 0.08
_refine_diff_density_max 0.342
_refine_diff_density_min -0.195
_refine_ls_extinction_method none
_refine_ls_goodness_of_fit_ref 0.853
_refine_ls_hydrogen_treatment constr
_refine_ls_matrix_type full
_refine_ls_number_parameters 194
_refine_ls_number_reflns 2790
_refine_ls_number_restraints 0
_refine_ls_restrained_S_all 0.853
_refine_ls_R_factor_all 0.1064
_refine_ls_R_factor_gt 0.0518
_refine_ls_shift/su_max 0.000
_refine_ls_shift/su_mean 0.000
_refine_ls_structure_factor_coef Fsqd
_refine_ls_weighting_details 'calc w=1/[\s^2^(Fo^2^)+(0.0704P)^2^] where P=(Fo^2^+2Fc^2^)/3'
_refine_ls_weighting_scheme calc
_refine_ls_wR_factor_gt 0.1217
_refine_ls_wR_factor_ref 0.1322
_reflns_number_gt 1374
_reflns_number_total 2790
_reflns_threshold_expression I>2\s(I)
_cod_data_source_file bm3120.cif
_cod_data_source_block IV
_cod_original_sg_symbol_H-M 'P 21/n'
_cod_database_code 2018596
_cod_database_fobs_code 2018596

loop_
_symmetry_equiv_pos_as_xyz
'x, y, z'
'-x+1/2, y+1/2, -z+1/2'
'-x, -y, -z'
'x+1/2, -y+1/2, z+1/2'

loop_
_atom_site_aniso_label
_atom_site_aniso_U_11
_atom_site_aniso_U_22
_atom_site_aniso_U_33
_atom_site_aniso_U_12
_atom_site_aniso_U_13
_atom_site_aniso_U_23
O1 0.0626(14) 0.0463(11) 0.0474(12) 0.0216(10) 0.0273(10) 0.0153(9)
O3 0.0564(14) 0.0348(10) 0.0570(13) 0.0078(9) 0.0228(11) -0.0050(9)
O41 0.0800(17) 0.0664(14) 0.0488(13) -0.0164(11) 0.0285(12) 0.0104(10)
O42 0.0885(19) 0.1014(17) 0.0363(13) -0.0290(13) 0.0319(12) -0.0105(12)
N2 0.0435(15) 0.0305(11) 0.0289(12) 0.0023(9) 0.0157(11) -0.0005(9)
C1 0.0432(18) 0.0394(15) 0.0311(15) 0.0026(13) 0.0148(13) 0.0002(12)
C3 0.0484(19) 0.0287(14) 0.0355(16) -0.0019(12) 0.0102(14) -0.0047(11)
C4 0.091(3) 0.0535(19) 0.059(2) 0.0228(17) 0.026(2) 0.0202(16)
C5 0.070(3) 0.071(2) 0.065(2) 0.0037(18) -0.012(2) 0.0190(18)
C6 0.093(3) 0.063(2) 0.0380(18) 0.0043(18) -0.0004(18) 0.0000(15)
C7 0.090(3) 0.0442(17) 0.0397(18) -0.0029(15) 0.0088(18) -0.0030(13)
C8 0.054(2) 0.0395(15) 0.0356(16) 0.0060(12) 0.0150(14) 0.0066(12)
C9 0.066(2) 0.0412(16) 0.0426(17) 0.0025(14) 0.0178(15) 0.0070(13)
C11 0.0349(16) 0.0317(13) 0.0291(14) 0.0027(11) 0.0120(12) -0.0015(11)
C21 0.0458(18) 0.0348(15) 0.0299(15) 0.0016(12) 0.0133(13) -0.0035(11)
C31 0.0413(18) 0.0350(14) 0.0378(16) -0.0031(11) 0.0102(13) -0.0014(12)
C41 0.0306(16) 0.0423(15) 0.0312(15) 0.0007(11) 0.0107(12) 0.0009(12)
C51 0.0389(17) 0.0520(16) 0.0298(15) -0.0018(13) 0.0104(13) -0.0099(12)
C61 0.0335(16) 0.0390(14) 0.0402(16) -0.0046(11) 0.0113(13) -0.0078(13)
C411 0.0396(18) 0.061(2) 0.0399(18) -0.0030(14) 0.0136(14) 0.0037(15)
O1W 0.078(2) 0.0581(14) 0.0693(18) 0.0183(13) 0.0533(15) 0.0055(13)

loop_
_atom_site_type_symbol
_atom_site_label
_atom_site_fract_x
_atom_site_fract_y
_atom_site_fract_z
_atom_site_U_iso_or_equiv
_atom_site_thermal_displace_type
_atom_site_calc_flag
_atom_site_refinement_flags
_atom_site_occupancy
O O1 0.80344(15) 0.0890(3) 0.54274(11) 0.0502(7) Uani . . 1.000
O O3 0.58298(15) 0.6120(2) 0.56137(11) 0.0480(7) Uani . . 1.000
O O41 0.50408(17) -0.2147(3) 0.82985(12) 0.0632(9) Uani . . 1.000
O O42 0.53908(18) 0.0528(3) 0.90848(13) 0.0732(10) Uani . . 1.000
N N2 0.68963(16) 0.3350(3) 0.57093(12) 0.0333(7) Uani . . 1.000
C C1 0.7620(2) 0.2489(4) 0.52623(16) 0.0370(9) Uani . . 1.000
C C3 0.6525(2) 0.5193(3) 0.53794(15) 0.0371(10) Uani . . 1.000
C C4 0.6735(3) 0.7105(4) 0.40365(19) 0.0664(14) Uani . . 1.000
C C5 0.6294(3) 0.5965(5) 0.3295(2) 0.0707(14) Uani . . 1.000
C C6 0.7017(3) 0.4390(4) 0.30655(18) 0.0656(13) Uani . . 1.000
C C7 0.7239(3) 0.2867(4) 0.37592(16) 0.0580(13) Uani . . 1.000
C C8 0.7723(2) 0.3861(4) 0.45460(15) 0.0422(10) Uani . . 1.000
C C9 0.7219(2) 0.5812(4) 0.47533(17) 0.0490(10) Uani . . 1.000
C C11 0.65230(19) 0.2395(3) 0.64028(14) 0.0312(8) Uani . . 1.000
C C21 0.6115(2) 0.0499(3) 0.63172(15) 0.0361(9) Uani . . 1.000
C C31 0.5750(2) -0.0399(4) 0.69778(15) 0.0376(9) Uani . . 1.000
C C41 0.57975(19) 0.0608(4) 0.77213(15) 0.0341(9) Uani . . 1.000
C C51 0.6220(2) 0.2516(4) 0.78004(16) 0.0397(9) Uani . . 1.000
C C61 0.6595(2) 0.3428(4) 0.71395(15) 0.0370(9) Uani . . 1.000
C C411 0.5398(2) -0.0315(4) 0.84418(18) 0.0461(11) Uani . . 1.000
O O1W 0.9383(2) -0.1718(3) 0.46543(15) 0.0644(10) Uani . . 0.810
O O2W 0.9381(10) 0.0061(18) 0.4139(7) 0.079(3) Uiso . . 0.190
H H4A 0.61920 0.79100 0.42180 0.0800 Uiso calc R 1.000
H H4B 0.72560 0.80150 0.38870 0.0800 Uiso calc R 1.000
H H5A 0.61330 0.68870 0.28380 0.0850 Uiso calc R 1.000
H H5B 0.56550 0.53340 0.33950 0.0850 Uiso calc R 1.000
H H6A 0.76580 0.50090 0.29610 0.0790 Uiso calc R 1.000
H H6B 0.67120 0.37170 0.25670 0.0790 Uiso calc R 1.000
H H7A 0.66000 0.22200 0.38490 0.0690 Uiso calc R 1.000
H H7B 0.77020 0.18440 0.36030 0.0690 Uiso calc R 1.000
H H8 0.84560 0.41010 0.45180 0.0510 Uiso calc R 1.000
H H9 0.77710 0.66240 0.50550 0.0590 Uiso calc R 1.000
H H21 0.60850 -0.01750 0.58190 0.0430 Uiso calc R 1.000
H H31 0.54720 -0.16830 0.69240 0.0450 Uiso calc R 1.000
H H41 0.48190 -0.25400 0.87690 0.0950 Uiso . R 1.000
H H51 0.62530 0.31920 0.82980 0.0480 Uiso calc R 1.000
H H61 0.68860 0.47010 0.71910 0.0440 Uiso calc R 1.000
H H11W 0.89650 -0.09080 0.47990 0.0970 Uiso . . 0.810
H H12W 0.94650 -0.26180 0.49990 0.0970 Uiso . . 0.810
H H21W 0.89720 0.02910 0.45270 0.1180 Uiso . . 0.190
H H22W 0.96620 0.12910 0.41170 0.1180 Uiso . . 0.190

loop_
_atom_type_symbol
_atom_type_description
_atom_type_scat_dispersion_real
_atom_type_scat_dispersion_imag
_atom_type_scat_source
C C 0.0033 0.0016 'International Tables Vol C Tables 4.2.6.8 and 6.1.1.4'
H H 0.0000 0.0000 'International Tables Vol C Tables 4.2.6.8 and 6.1.1.4'
N N 0.0061 0.0033 'International Tables Vol C Tables 4.2.6.8 and 6.1.1.4'
O O 0.0106 0.0060 'International Tables Vol C Tables 4.2.6.8 and 6.1.1.4'

loop_
_geom_angle_atom_site_label_1
_geom_angle_atom_site_label_2
_geom_angle_atom_site_label_3
_geom_angle
_geom_angle_publ_flag
C411 O41 H41 105.00 no
H11W O1W H12W 108.00 no
H21W O2W H22W 99.00 no
C1 N2 C3 112.3(2) no
C1 N2 C11 124.0(2) no
C3 N2 C11 123.6(2) no
N2 C1 C8 107.5(2) no
O1 C1 C8 128.5(2) no
O1 C1 N2 124.0(2) no
N2 C3 C9 107.0(2) no
O3 C3 N2 124.2(2) no
O3 C3 C9 128.6(2) no
C5 C4 C9 114.6(2) no
C4 C5 C6 112.3(3) no
C5 C6 C7 109.9(3) no
C6 C7 C8 111.2(2) no
C1 C8 C7 109.2(2) no
C7 C8 C9 115.1(2) no
C1 C8 C9 104.8(2) no
C3 C9 C4 117.0(2) no
C4 C9 C8 117.3(2) no
C3 C9 C8 103.7(2) no
N2 C11 C61 118.7(2) no
C21 C11 C61 121.8(2) no
N2 C11 C21 119.6(2) no
C11 C21 C31 119.4(2) no
C21 C31 C41 120.2(2) no
C31 C41 C51 119.7(2) no
C51 C41 C411 118.9(2) no
C31 C41 C411 121.4(2) no
C41 C51 C61 120.5(2) no
C11 C61 C51 118.4(2) no
H4A C4 H4B 108.00 no
C5 C4 H4A 109.00 no
C5 C4 H4B 109.00 no
C9 C4 H4A 109.00 no
C9 C4 H4B 109.00 no
C4 C5 H5B 109.00 no
C6 C5 H5A 109.00 no
H5A C5 H5B 108.00 no
C4 C5 H5A 109.00 no
C6 C5 H5B 109.00 no
C5 C6 H6B 110.00 no
C7 C6 H6A 110.00 no
H6A C6 H6B 108.00 no
C7 C6 H6B 110.00 no
C5 C6 H6A 110.00 no
C8 C7 H7B 109.00 no
C6 C7 H7A 109.00 no
C6 C7 H7B 109.00 no
C8 C7 H7A 109.00 no
H7A C7 H7B 108.00 no
C7 C8 H8 109.00 no
C9 C8 H8 109.00 no
C1 C8 H8 109.00 no
C8 C9 H9 106.00 no
C3 C9 H9 106.00 no
C4 C9 H9 106.00 no
C11 C21 H21 120.00 no
C31 C21 H21 120.00 no
C21 C31 H31 120.00 no
C41 C31 H31 120.00 no
C41 C51 H51 120.00 no
C61 C51 H51 120.00 no
C11 C61 H61 121.00 no
C51 C61 H61 121.00 no
O42 C411 C41 123.6(2) no
O41 C411 O42 123.2(3) no
O41 C411 C41 113.3(2) no

loop_
_geom_bond_atom_site_label_1
_geom_bond_atom_site_label_2
_geom_bond_distance
_geom_bond_publ_flag
O1 C1 1.210(3) no
O3 C3 1.206(3) no
O41 C411 1.318(3) no
O42 C411 1.198(4) no
O41 H41 0.9000 no
O1W H12W 0.8200 no
O1W H11W 0.8300 no
O2W H22W 0.9000 no
O2W H21W 0.9000 no
N2 C1 1.399(3) no
N2 C3 1.403(3) no
N2 C11 1.448(3) no
C1 C8 1.512(4) no
C3 C9 1.521(4) no
C4 C5 1.483(5) no
C4 C9 1.525(4) no
C5 C6 1.496(5) no
C6 C7 1.525(4) no
C7 C8 1.512(4) no
C8 C9 1.519(4) no
C11 C21 1.372(3) no
C11 C61 1.385(3) no
C21 C31 1.382(3) no
C31 C41 1.388(4) no
C41 C411 1.492(4) no
C41 C51 1.387(4) no
C51 C61 1.392(4) no
C4 H4B 0.9700 no
C4 H4A 0.9700 no
C5 H5B 0.9700 no
C5 H5A 0.9700 no
C6 H6B 0.9700 no
C6 H6A 0.9700 no
C7 H7A 0.9700 no
C7 H7B 0.9700 no
C8 H8 0.9800 no
C9 H9 0.9800 no
C21 H21 0.9300 no
C31 H31 0.9300 no
C51 H51 0.9300 no
C61 H61 0.9300 no

loop_
_geom_hbond_atom_site_label_D
_geom_hbond_atom_site_label_H
_geom_hbond_atom_site_label_A
_geom_hbond_site_symmetry_A
_geom_hbond_distance_DH
_geom_hbond_distance_HA
_geom_hbond_distance_DA
_geom_hbond_angle_DHA
_geom_hbond_publ_flag
O41 H41 O1W 4_445 0.90 1.71 2.609(3) 179 yes
O1W H11W O1 . 0.83 2.08 2.894(3) 167 yes
O1W H12W O42 2_646 0.82 1.94 2.754(3) 172 yes
O2W H21W O1 . 0.90 2.10 2.991(12) 179 yes
O2W H22W O42 4_554 0.90 2.33 3.233(12) 178 yes
C9 H9 O1W 1_565 0.98 2.55 3.298(4) 133 no
C21 H21 O3 1_545 0.93 2.51 3.145(3) 126 no
C31 H31 O41 . 0.93 2.42 2.737(3) 100 no

loop_
_geom_torsion_atom_site_label_1
_geom_torsion_atom_site_label_2
_geom_torsion_atom_site_label_3
_geom_torsion_atom_site_label_4
_geom_torsion
_geom_torsion_publ_flag
C3 N2 C1 O1 -179.1(2) no
C3 N2 C1 C8 -1.8(3) no
C11 N2 C1 O1 -2.7(4) no
C11 N2 C1 C8 174.6(2) no
C1 N2 C3 O3 172.9(2) no
C1 N2 C3 C9 -11.9(3) no
C11 N2 C3 O3 -3.5(4) no
C11 N2 C3 C9 171.7(2) no
C1 N2 C11 C21 -53.8(3) no
C1 N2 C11 C61 125.9(3) no
C3 N2 C11 C21 122.2(3) no
C3 N2 C11 C61 -58.2(3) no
O1 C1 C8 C7 67.9(4) no
O1 C1 C8 C9 -168.3(3) no
N2 C1 C8 C7 -109.3(3) no
N2 C1 C8 C9 14.6(3) no
O3 C3 C9 C4 -34.1(4) no
O3 C3 C9 C8 -164.9(3) no
N2 C3 C9 C4 151.1(2) no
N2 C3 C9 C8 20.3(3) no
C9 C4 C5 C6 -47.3(4) no
C5 C4 C9 C3 -91.9(3) no
C5 C4 C9 C8 32.3(4) no
C4 C5 C6 C7 61.6(4) no
C5 C6 C7 C8 -59.7(4) no
C6 C7 C8 C1 162.2(3) no
C6 C7 C8 C9 44.7(4) no
C1 C8 C9 C3 -20.8(3) no
C1 C8 C9 C4 -151.4(2) no
C7 C8 C9 C3 99.2(3) no
C7 C8 C9 C4 -31.4(4) no
N2 C11 C21 C31 -179.3(2) no
C61 C11 C21 C31 1.0(4) no
N2 C11 C61 C51 179.0(2) no
C21 C11 C61 C51 -1.4(4) no
C11 C21 C31 C41 -0.1(4) no
C21 C31 C41 C51 -0.5(4) no
C21 C31 C41 C411 179.3(2) no
C31 C41 C51 C61 0.1(4) no
C411 C41 C51 C61 -179.6(2) no
C31 C41 C411 O41 2.0(4) no
C31 C41 C411 O42 -177.3(3) no
C51 C41 C411 O41 -178.3(2) no
C51 C41 C411 O42 2.4(4) no
C41 C51 C61 C11 0.8(4) no
